data_7236124
loop_
_publ_author_name
'Zhao, Xuebo'
'Bell, Jon G.'
'Tang, Si-Fu'
'Li, Liangjun'
'Thomas, K. Mark'

_publ_section_title
;
 Kinetic molecular sieving, thermodynamic and structural aspects of
 gas/vapor sorption on metal organic framework
 [Ni1.5(4,4&#x2032;-bipyridine)1.5(H3L)(H2O)3][H2O]7 where H6L =
 2,4,6-trimethylbenzene-1,3,5-triyl tris(methylene)triphosphonic acid
;
_journal_issue 4
_journal_name_full 'Journal of Materials Chemistry A'
_journal_page_first 1353
_journal_paper_doi 10.1039/C5TA08261G
_journal_volume 4
_journal_year 2016
_chemical_formula_sum 'C27 H36.5 N3 Ni1.5 O12.25 P3'
_chemical_formula_weight 780.06
_space_group_crystal_system tetragonal
_space_group_IT_number 121
_space_group_name_Hall 'I -4 2'
_space_group_name_H-M_alt 'I -4 2 m'
_atom_sites_solution_hydrogens mixed
_audit_creation_method SHELXL-2013
_audit_update_record
;
2015-09-18 deposited with the CCDC.
2015-12-08 downloaded from the CCDC.
;
_cell_angle_alpha 90
_cell_angle_beta 90
_cell_angle_gamma 90
_cell_formula_units_Z 8
_cell_length_a 18.5126(12)
_cell_length_b 18.5126(12)
_cell_length_c 22.922(3)
_cell_measurement_temperature 296(2)
_cell_measurement_theta_max 27.559
_cell_measurement_theta_min 1.414
_cell_volume 7855.7(13)
_computing_cell_refinement 'Bruker XSCANS'
_computing_data_collection 'Bruker XSCANS'
_computing_data_reduction 'Bruker SHELXTL'
_computing_molecular_graphics 'Bruker SHELXTL'
_computing_publication_material 'Bruker SHELXTL'
_computing_structure_refinement 'SHELXL-2013 (Sheldrick, 2013)'
_computing_structure_solution 'SHELXS-97 (Sheldrick, 1990)'
_diffrn_ambient_temperature 296(2)
_diffrn_measured_fraction_theta_full 0.995
_diffrn_measured_fraction_theta_max 0.985
_diffrn_measurement_device_type 'Bruker P4'
_diffrn_measurement_method '\w scans'
_diffrn_radiation_type MoK\a
_diffrn_radiation_wavelength 0.71073
_diffrn_reflns_av_R_equivalents 0.0567
_diffrn_reflns_av_unetI/netI 0.1020
_diffrn_reflns_Laue_measured_fraction_full 0.995
_diffrn_reflns_Laue_measured_fraction_max 0.985
_diffrn_reflns_limit_h_max 22
_diffrn_reflns_limit_h_min -20
_diffrn_reflns_limit_k_max 22
_diffrn_reflns_limit_k_min -23
_diffrn_reflns_limit_l_max 29
_diffrn_reflns_limit_l_min -25
_diffrn_reflns_number 14573
_diffrn_reflns_point_group_measured_fraction_full 0.988
_diffrn_reflns_point_group_measured_fraction_max 0.973
_diffrn_reflns_theta_full 25.242
_diffrn_reflns_theta_max 27.559
_diffrn_reflns_theta_min 1.414
_diffrn_source 'fine-focus sealed tube'
_exptl_absorpt_coefficient_mu 0.904
_exptl_absorpt_correction_T_max 0.835
_exptl_absorpt_correction_T_min 0.729
_exptl_absorpt_correction_type multi-scan
_exptl_crystal_colour green
_exptl_crystal_density_diffrn 1.319
_exptl_crystal_description colum
_exptl_crystal_F_000 3236
_exptl_crystal_size_max 0.4
_exptl_crystal_size_mid 0.3
_exptl_crystal_size_min 0.2
_refine_diff_density_max 0.611
_refine_diff_density_min -0.466
_refine_diff_density_rms 0.066
_refine_ls_abs_structure_details
;
 Flack x determined using 779 quotients [(I+)-(I-)]/[(I+)+(I-)]
 (Parsons and Flack (2004), Acta Cryst. A60, s61).
;
_refine_ls_abs_structure_Flack 0.028(17)
_refine_ls_extinction_method none
_refine_ls_goodness_of_fit_ref 0.857
_refine_ls_hydrogen_treatment constr
_refine_ls_matrix_type full
_refine_ls_number_parameters 231
_refine_ls_number_reflns 4617
_refine_ls_number_restraints 21
_refine_ls_restrained_S_all 0.862
_refine_ls_R_factor_all 0.1179
_refine_ls_R_factor_gt 0.0585
_refine_ls_shift/su_max 0.000
_refine_ls_shift/su_mean 0.000
_refine_ls_structure_factor_coef Fsqd
_refine_ls_weighting_details
;
 w=1/[\s^2^(Fo^2^)+(0.0800P)^2^]
 where P=(Fo^2^+2Fc^2^)/3
;
_refine_ls_weighting_scheme calc
_refine_ls_wR_factor_gt 0.1313
_refine_ls_wR_factor_ref 0.1468
_reflns_Friedel_coverage 0.817
_reflns_Friedel_fraction_full 0.980
_reflns_Friedel_fraction_max 0.958
_reflns_number_gt 2231
_reflns_number_total 4617
_reflns_threshold_expression 'I > 2\s(I)'
_cod_data_source_file c5ta08261g2.cif
_cod_data_source_block activated
_cod_original_cell_volume 7855.6(15)
_cod_original_formula_sum 'C27 H36.50 N3 Ni1.50 O12.25 P3'
_cod_database_code 7236124
_shelx_space_group_comment
;
The symmetry employed for this shelxl refinement is uniquely defined
by the following loop, which should always be used as a source of
symmetry information in preference to the above space-group names.
They are only intended as comments.
;
_shelxl_version_number 2013-2

loop_
_space_group_symop_operation_xyz
'x, y, z'
'-x, -y, z'
'y, -x, -z'
'-y, x, -z'
'-x, y, -z'
'x, -y, -z'
'-y, -x, z'
'y, x, z'
'x+1/2, y+1/2, z+1/2'
'-x+1/2, -y+1/2, z+1/2'
'y+1/2, -x+1/2, -z+1/2'
'-y+1/2, x+1/2, -z+1/2'
'-x+1/2, y+1/2, -z+1/2'
'x+1/2, -y+1/2, -z+1/2'
'-y+1/2, -x+1/2, z+1/2'
'y+1/2, x+1/2, z+1/2'

loop_
_atom_site_label
_atom_site_type_symbol
_atom_site_fract_x
_atom_site_fract_y
_atom_site_fract_z
_atom_site_U_iso_or_equiv
_atom_site_adp_type
_atom_site_occupancy
_atom_site_site_symmetry_order
_atom_site_calc_flag
_atom_site_refinement_flags_posn
_atom_site_refinement_flags_adp
_atom_site_refinement_flags_occupancy
Ni1 Ni 0.5000 1.0000 0.7500 0.0484(4) Uani 1 4 d S T P
Ni2 Ni 0.28579(6) 0.71421(6) 0.41853(6) 0.0784(5) Uani 1 2 d S T P
O1 O 0.3233(3) 0.6767(3) 0.4974(4) 0.109(3) Uani 1 2 d S TU P
O1W O 0.2796(4) 0.6083(3) 0.3893(3) 0.113(2) Uani 1 1 d . . .
O2 O 0.4234(5) 0.5766(5) 0.4929(7) 0.230(9) Uani 1 2 d S TU P
O2W O 0.2554(3) 0.7446(3) 0.3346(3) 0.075(2) Uani 1 2 d S T P
O3 O 0.3105(9) 0.5612(7) 0.4929(7) 0.142(6) Uani 0.5 1 d . U P
H3A H 0.3231 0.5222 0.5064 0.213 Uiso 0.5 1 calc R U P
O4W O 0.5000 0.5000 0.5000 0.0147(18) Uani 1 8 d S T P
O4 O 0.3950(2) 0.9595(2) 0.7488(2) 0.0569(11) Uani 1 1 d . . .
O5 O 0.3017(3) 0.8772(3) 0.7938(2) 0.0826(16) Uani 1 1 d . . .
O6 O 0.4185(3) 0.8276(3) 0.7609(3) 0.0909(18) Uani 1 1 d . . .
H6D H 0.4586 0.8463 0.7588 0.136 Uiso 1 1 calc R U .
N1 N 0.5000 1.0000 0.8443(3) 0.0496(17) Uani 1 2 d S T P
P1 P 0.37176(14) 0.62824(14) 0.5145(2) 0.1089(14) Uani 1 2 d S TU P
P2 P 0.35944(9) 0.88591(9) 0.74954(11) 0.0608(5) Uani 1 1 d . . .
C1 C 0.3245(4) 0.6755(4) 0.6266(6) 0.074(3) Uani 1 2 d S T P
C2 C 0.3469(5) 0.7453(5) 0.6399(4) 0.075(2) Uani 1 1 d . . .
C3 C 0.2977(4) 0.7940(4) 0.6639(3) 0.0557(17) Uani 1 1 d . . .
C4 C 0.2266(5) 0.7734(5) 0.6759(5) 0.069(3) Uani 1 2 d S T P
C5 C 0.3774(4) 0.6226(4) 0.5901(8) 0.102(5) Uani 1 2 d S T P
H5A H 0.4269 0.6323 0.6009 0.122 Uiso 0.5 1 d R U P
C6 C 0.4242(5) 0.7667(5) 0.6266(5) 0.107(3) Uani 1 1 d . . .
H6A H 0.4489 0.7269 0.6086 0.161 Uiso 1 1 calc R U .
H6B H 0.4484 0.7795 0.6622 0.161 Uiso 1 1 calc R U .
H6C H 0.4244 0.8073 0.6006 0.161 Uiso 1 1 calc R U .
C7 C 0.3229(4) 0.8706(4) 0.6772(3) 0.067(2) Uani 1 1 d . . .
H7A H 0.2824 0.9030 0.6717 0.080 Uiso 1 1 calc R U .
H7B H 0.3596 0.8837 0.6489 0.080 Uiso 1 1 calc R U .
C8 C 0.1721(4) 0.8279(4) 0.7006(6) 0.073(3) Uani 1 2 d S T P
H8A H 0.1261 0.8048 0.7055 0.110 Uiso 0.25 1 calc R U P
H8B H 0.1672 0.8677 0.6741 0.110 Uiso 0.25 1 calc R U P
H8C H 0.1889 0.8453 0.7376 0.110 Uiso 0.25 1 calc R U P
C9 C 0.1630(5) 0.6982(7) 0.5001(5) 0.120(4) Uani 1 1 d . . .
H9A H 0.2017 0.6903 0.5252 0.144 Uiso 1 1 calc R U .
C10 C 0.0949(6) 0.6981(9) 0.5248(5) 0.135(5) Uani 1 1 d . . .
H10A H 0.0882 0.6885 0.5643 0.162 Uiso 1 1 calc R U .
C11 C 0.0395(5) 0.7123(5) 0.4901(3) 0.077(2) Uani 1 1 d . . .
C12 C 0.0519(5) 0.7204(7) 0.4307(4) 0.111(3) Uani 1 1 d . . .
H12A H 0.0142 0.7256 0.4042 0.133 Uiso 1 1 calc R U .
C13 C 0.1231(6) 0.7202(7) 0.4132(4) 0.109(3) Uani 1 1 d . . .
H13A H 0.1321 0.7297 0.3740 0.131 Uiso 1 1 calc R U .
N2 N 0.1783(5) 0.7079(4) 0.4461(4) 0.086(2) Uani 1 1 d . . .
C14 C 0.4424(4) 0.9805(4) 0.8763(4) 0.068(2) Uani 1 1 d . . .
H14A H 0.4010 0.9661 0.8565 0.081 Uiso 1 1 calc R U .
C15 C 0.4404(4) 0.9806(4) 0.9344(3) 0.064(2) Uani 1 1 d . . .
H15A H 0.3978 0.9671 0.9530 0.077 Uiso 1 1 calc R U .
C16 C 0.5000 1.0000 0.9683(4) 0.053(2) Uani 1 2 d S T P

loop_
_atom_site_aniso_label
_atom_site_aniso_U_11
_atom_site_aniso_U_22
_atom_site_aniso_U_33
_atom_site_aniso_U_23
_atom_site_aniso_U_13
_atom_site_aniso_U_12
Ni1 0.0449(5) 0.0449(5) 0.0553(11) 0.000 0.000 0.000
Ni2 0.0852(7) 0.0852(7) 0.0647(9) -0.0178(6) 0.0178(6) 0.0009(8)
O1 0.122(5) 0.122(5) 0.083(6) -0.018(3) 0.018(3) 0.041(6)
O1W 0.150(6) 0.089(4) 0.099(5) -0.036(4) -0.010(5) 0.019(4)
O2 0.269(14) 0.269(14) 0.152(12) -0.015(6) 0.015(6) 0.159(16)
O2W 0.088(3) 0.088(3) 0.047(4) -0.022(3) 0.022(3) -0.011(4)
O3 0.205(17) 0.101(10) 0.119(12) -0.050(9) -0.078(11) -0.026(9)
O4W 0.015(2) 0.015(2) 0.013(5) 0.000 0.000 0.000
O4 0.054(2) 0.059(2) 0.058(3) 0.007(3) -0.002(3) -0.003(2)
O5 0.081(4) 0.096(4) 0.071(4) 0.017(3) -0.005(3) -0.029(3)
O6 0.079(3) 0.061(3) 0.133(5) 0.022(4) -0.022(4) -0.012(2)
N1 0.055(6) 0.033(5) 0.061(5) 0.000 0.000 0.017(5)
P1 0.1046(18) 0.1046(18) 0.118(4) -0.0214(16) 0.0214(16) 0.042(2)
P2 0.0561(10) 0.0587(10) 0.0676(12) 0.0050(13) -0.0046(14) -0.0189(8)
C1 0.071(5) 0.071(5) 0.080(9) 0.012(4) -0.012(4) 0.002(6)
C2 0.075(6) 0.073(6) 0.078(7) 0.000(5) -0.008(5) -0.018(4)
C3 0.051(4) 0.060(5) 0.056(4) 0.002(4) -0.008(4) -0.011(3)
C4 0.070(5) 0.070(5) 0.066(7) 0.014(4) -0.014(4) -0.014(6)
C5 0.071(5) 0.071(5) 0.162(16) 0.025(6) -0.025(6) 0.020(6)
C6 0.068(6) 0.090(7) 0.165(10) -0.009(6) 0.014(6) -0.013(5)
C7 0.076(5) 0.061(5) 0.063(5) 0.009(4) -0.004(4) -0.012(4)
C8 0.069(4) 0.069(4) 0.082(8) 0.011(5) -0.011(5) 0.002(6)
C9 0.081(7) 0.196(12) 0.084(8) 0.032(9) 0.007(7) 0.025(7)
C10 0.080(7) 0.267(16) 0.060(6) 0.037(9) 0.011(6) 0.009(8)
C11 0.097(6) 0.083(6) 0.052(5) 0.001(5) 0.021(5) -0.016(4)
C12 0.065(6) 0.202(11) 0.066(6) 0.018(7) 0.018(5) 0.000(6)
C13 0.079(7) 0.197(12) 0.052(6) 0.014(7) 0.018(5) 0.002(7)
N2 0.109(6) 0.103(6) 0.048(5) -0.004(4) 0.031(5) -0.001(5)
C14 0.049(5) 0.079(6) 0.074(6) 0.009(4) -0.001(4) -0.019(4)
C15 0.061(5) 0.081(6) 0.050(5) 0.007(4) 0.009(4) -0.009(4)
C16 0.062(7) 0.025(5) 0.071(6) 0.000 0.000 0.012(6)

loop_
_atom_type_symbol
_atom_type_description
_atom_type_scat_dispersion_real
_atom_type_scat_dispersion_imag
_atom_type_scat_source
C C 0.0033 0.0016 'International Tables Vol C Tables 4.2.6.8 and 6.1.1.4'
H H 0.0000 0.0000 'International Tables Vol C Tables 4.2.6.8 and 6.1.1.4'
N N 0.0061 0.0033 'International Tables Vol C Tables 4.2.6.8 and 6.1.1.4'
O O 0.0106 0.0060 'International Tables Vol C Tables 4.2.6.8 and 6.1.1.4'
P P 0.1023 0.0942 'International Tables Vol C Tables 4.2.6.8 and 6.1.1.4'
Ni Ni 0.3393 1.1124 'International Tables Vol C Tables 4.2.6.8 and 6.1.1.4'

loop_
_geom_angle_atom_site_label_1
_geom_angle_atom_site_label_2
_geom_angle_atom_site_label_3
_geom_angle
_geom_angle_site_symmetry_1
_geom_angle_site_symmetry_3
O4 Ni1 O4 178.5(3) . 2_675
O4 Ni1 O4 90.008(5) . 12_656
O4 Ni1 O4 90.009(5) 2_675 12_656
O4 Ni1 O4 90.010(5) . 11_466
O4 Ni1 O4 90.009(5) 2_675 11_466
O4 Ni1 O4 178.5(3) 12_656 11_466
O4 Ni1 N1 90.73(15) . .
O4 Ni1 N1 90.73(15) 2_675 .
O4 Ni1 N1 89.27(15) 12_656 .
O4 Ni1 N1 89.27(15) 11_466 .
O4 Ni1 N1 89.27(15) . 11_466
O4 Ni1 N1 89.27(15) 2_675 11_466
O4 Ni1 N1 90.73(15) 12_656 11_466
O4 Ni1 N1 90.73(15) 11_466 11_466
N1 Ni1 N1 180.0 . 11_466
O1 Ni2 O1W 89.1(3) . .
O1 Ni2 O1W 89.1(3) . 7_665
O1W Ni2 O1W 90.0(4) . 7_665
O1 Ni2 O2W 174.0(3) . .
O1W Ni2 O2W 86.7(2) . .
O1W Ni2 O2W 86.7(2) 7_665 .
O1 Ni2 N2 92.1(3) . .
O1W Ni2 N2 89.6(3) . .
O1W Ni2 N2 178.8(3) 7_665 .
O2W Ni2 N2 92.1(3) . .
O1 Ni2 N2 92.1(3) . 7_665
O1W Ni2 N2 178.8(3) . 7_665
O1W Ni2 N2 89.6(3) 7_665 7_665
O2W Ni2 N2 92.1(3) . 7_665
N2 Ni2 N2 90.8(4) . 7_665
P1 O1 Ni2 135.7(6) . .
P2 O4 Ni1 136.9(2) . .
C14 N1 C14 113.8(9) . 2_675
C14 N1 Ni1 123.1(5) . .
C14 N1 Ni1 123.1(5) 2_675 .
O1 P1 O2 142.6(8) . .
O1 P1 C5 112.1(6) . .
O2 P1 C5 105.3(7) . .
O1 P1 O3 87.6(6) . 7_665
O2 P1 O3 82.1(6) . 7_665
C5 P1 O3 106.1(6) . 7_665
O1 P1 O3 87.6(6) . .
O2 P1 O3 82.1(6) . .
C5 P1 O3 106.1(6) . .
O3 P1 O3 146.8(12) 7_665 .
O5 P2 O4 114.8(3) . .
O5 P2 O6 108.4(3) . .
O4 P2 O6 108.6(3) . .
O5 P2 C7 109.9(3) . .
O4 P2 C7 107.1(3) . .
O6 P2 C7 107.8(4) . .
C2 C1 C2 120.3(12) 7_665 .
C2 C1 C5 119.7(6) 7_665 .
C2 C1 C5 119.7(6) . .
C1 C2 C3 119.6(8) . .
C1 C2 C6 118.7(9) . .
C3 C2 C6 121.7(7) . .
C2 C3 C4 121.0(8) . .
C2 C3 C7 118.7(7) . .
C4 C3 C7 120.2(8) . .
C3 C4 C3 118.4(11) 7_665 .
C3 C4 C8 120.8(6) 7_665 .
C3 C4 C8 120.8(6) . .
C1 C5 P1 116.3(8) . .
C3 C7 P2 116.4(5) . .
N2 C9 C10 126.7(10) . .
C11 C10 C9 117.4(9) . .
C10 C11 C12 118.9(8) . .
C10 C11 C11 124.1(9) . 5_556
C12 C11 C11 116.7(10) . 5_556
C13 C12 C11 116.4(9) . .
N2 C13 C12 125.9(9) . .
C9 N2 C13 114.5(8) . .
C9 N2 Ni2 120.7(8) . .
C13 N2 Ni2 124.5(6) . .
C15 C14 N1 124.6(8) . .
C14 C15 C16 122.3(7) . .
C15 C16 C15 112.4(9) . 2_675
C15 C16 C16 123.8(4) . 5_657
C15 C16 C16 123.8(4) 2_675 5_657

loop_
_geom_bond_atom_site_label_1
_geom_bond_atom_site_label_2
_geom_bond_distance
_geom_bond_site_symmetry_2
Ni1 O4 2.084(4) .
Ni1 O4 2.084(4) 2_675
Ni1 O4 2.084(4) 12_656
Ni1 O4 2.084(4) 11_466
Ni1 N1 2.161(8) .
Ni1 N1 2.161(8) 11_466
Ni2 O1 2.056(11) .
Ni2 O1W 2.076(6) .
Ni2 O1W 2.076(6) 7_665
Ni2 O2W 2.082(8) .
Ni2 N2 2.091(8) .
Ni2 N2 2.091(8) 7_665
O1 P1 1.329(10) .
O2 P1 1.440(14) .
O3 P1 1.753(12) .
O4 P2 1.513(4) .
O5 P2 1.483(6) .
O6 P2 1.558(6) .
N1 C14 1.344(9) .
N1 C14 1.344(9) 2_675
P1 C5 1.738(17) .
P1 O3 1.753(12) 7_665
P2 C7 1.813(8) .
C1 C2 1.391(10) 7_665
C1 C2 1.391(10) .
C1 C5 1.616(18) .
C2 C3 1.395(11) .
C2 C6 1.517(12) .
C3 C4 1.397(9) .
C3 C7 1.524(10) .
C4 C3 1.397(9) 7_665
C4 C8 1.537(16) .
C9 N2 1.282(13) .
C9 C10 1.383(13) .
C10 C11 1.324(13) .
C11 C12 1.388(11) .
C11 C11 1.533(16) 5_556
C12 C13 1.377(12) .
C13 N2 1.292(11) .
C14 C15 1.333(11) .
C15 C16 1.397(9) .
C16 C15 1.397(9) 2_675
C16 C16 1.452(18) 5_657
